data_4027730
loop_
_publ_author_name
'Suman K Roy'
'Subhas Samanta'
'Mominul Sinan'
'Pradip Ghosh'
'Sreebrata Goswami'

_publ_section_title
;
 Aerial Oxidation of Protonated Aromatic Amines. Isolation, X-ray
 Structure, and Redox and Spectral Characteristics of N- Containing Dyes
;
_journal_name_full 'Journal of Organic Chemistry'
_journal_page_first 10249
_journal_page_last 10259
_journal_paper_doi 10.1021/jo3019126
_journal_volume 77
_journal_year 2012
_chemical_formula_moiety 'C40 H35 N5 O4'
_chemical_formula_sum 'C40 H35 N5 O4'
_chemical_formula_weight 649.73
_chemical_name_systematic
;
 ?
;
_space_group_IT_number 2
_symmetry_cell_setting triclinic
_symmetry_space_group_name_Hall '-P 1'
_symmetry_space_group_name_H-M 'P -1'
_atom_sites_solution_hydrogens geom
_atom_sites_solution_primary direct
_atom_sites_solution_secondary difmap
_audit_creation_method SHELXL-97
_cell_angle_alpha 109.139(5)
_cell_angle_beta 109.139(5)
_cell_angle_gamma 100.443(4)
_cell_formula_units_Z 4
_cell_length_a 13.8682(18)
_cell_length_b 16.152(2)
_cell_length_c 17.175(4)
_cell_measurement_reflns_used 9235
_cell_measurement_temperature 293(2)
_cell_measurement_theta_max 23.2
_cell_measurement_theta_min 1.4
_cell_volume 3249.0(10)
_computing_cell_refinement 'Bruker XSCANS'
_computing_data_collection 'Bruker XSCANS'
_computing_data_reduction 'Bruker SHELXTL'
_computing_molecular_graphics 'ORTEP-3 for windows (Farrugia,1997)'
_computing_publication_material 'Platon99 (Spek,1999)'
_computing_structure_refinement 'SHELXL-97 (Sheldrick, 1997)'
_computing_structure_solution 'SHELXS-97 (Sheldrick, 1990)'
_diffrn_ambient_temperature 293(2)
_diffrn_measured_fraction_theta_full 0.991
_diffrn_measured_fraction_theta_max 0.991
_diffrn_measurement_device_type 'Bruker SMART APEX CCD'
_diffrn_radiation_monochromator graphite
_diffrn_radiation_source 'fine-focus sealed tube'
_diffrn_radiation_type MoK\a
_diffrn_radiation_wavelength 0.71073
_diffrn_reflns_av_R_equivalents 0.0555
_diffrn_reflns_av_sigmaI/netI 0.0548
_diffrn_reflns_limit_h_max 15
_diffrn_reflns_limit_h_min -15
_diffrn_reflns_limit_k_max 17
_diffrn_reflns_limit_k_min -17
_diffrn_reflns_limit_l_max 17
_diffrn_reflns_limit_l_min -18
_diffrn_reflns_number 32727
_diffrn_reflns_theta_full 23.23
_diffrn_reflns_theta_max 23.23
_diffrn_reflns_theta_min 1.41
_exptl_absorpt_coefficient_mu 0.087
_exptl_absorpt_correction_T_max 0.990
_exptl_absorpt_correction_T_min 0.986
_exptl_absorpt_correction_type empirical
_exptl_absorpt_process_details 'SADABS (Sheldrick, 1996)'
_exptl_crystal_colour Red
_exptl_crystal_density_diffrn 1.328
_exptl_crystal_description Parallelopiped
_exptl_crystal_F_000 1368
_exptl_crystal_size_max 0.16
_exptl_crystal_size_mid 0.14
_exptl_crystal_size_min 0.12
_refine_diff_density_max 0.229
_refine_diff_density_min -0.240
_refine_diff_density_rms 0.050
_refine_ls_extinction_method none
_refine_ls_goodness_of_fit_ref 1.040
_refine_ls_hydrogen_treatment mixed
_refine_ls_matrix_type full
_refine_ls_number_parameters 907
_refine_ls_number_reflns 9235
_refine_ls_number_restraints 0
_refine_ls_restrained_S_all 1.040
_refine_ls_R_factor_all 0.0698
_refine_ls_R_factor_gt 0.0459
_refine_ls_shift/su_max 0.002
_refine_ls_shift/su_mean 0.000
_refine_ls_structure_factor_coef Fsqd
_refine_ls_weighting_details 'calc w=1/[\s^2^(Fo^2^)+(0.0677P)^2^+0.0000P] where P=(Fo^2^+2Fc^2^)/3'
_refine_ls_weighting_scheme calc
_refine_ls_wR_factor_gt 0.1124
_refine_ls_wR_factor_ref 0.1273
_reflns_number_gt 6594
_reflns_number_total 9235
_reflns_threshold_expression >2sigma(I)
_cod_data_source_file jo3019126_si_002_3.cif
_cod_data_source_block 1d
_cod_original_cell_volume 3249.0(9)
_cod_original_formula_sum 'C40 H35 N5 O4  '
_cod_database_code 4027730

loop_
_symmetry_equiv_pos_as_xyz
'x, y, z'
'-x, -y, -z'

loop_
_atom_site_label
_atom_site_type_symbol
_atom_site_fract_x
_atom_site_fract_y
_atom_site_fract_z
_atom_site_U_iso_or_equiv
_atom_site_adp_type
_atom_site_occupancy
_atom_site_symmetry_multiplicity
_atom_site_calc_flag
_atom_site_refinement_flags
N7 N 0.52373(15) 0.86464(13) 0.38241(12) 0.0227(5) Uani 1 1 d .
O6 O 0.49606(13) 0.89369(11) 0.97875(11) 0.0308(4) Uani 1 1 d .
N2 N 1.05369(15) 0.64108(13) 0.18829(12) 0.0218(5) Uani 1 1 d .
N1 N 1.19763(15) 0.61886(13) 0.10526(13) 0.0243(5) Uani 1 1 d .
O7 O 1.13636(13) 0.85464(11) 0.53323(11) 0.0322(4) Uani 1 1 d .
O76 O 0.22304(13) 0.86804(11) 0.13870(11) 0.0303(4) Uani 1 1 d .
O1 O 1.31190(13) 0.65082(12) 0.45644(11) 0.0317(4) Uani 1 1 d .
N4 N 0.94696(18) 0.62975(14) -0.15794(13) 0.0282(5) Uani 1 1 d .
C6 C 1.15453(18) 0.63676(15) 0.23610(16) 0.0222(6) Uani 1 1 d .
C45 C 0.63762(18) 0.87993(15) 0.64832(16) 0.0232(6) Uani 1 1 d .
N8 N 0.68138(17) 0.88328(14) 0.73351(13) 0.0272(5) Uani 1 1 d .
O5 O 0.44755(12) 0.43228(11) 0.36994(10) 0.0278(4) Uani 1 1 d .
N10 N 0.77212(17) 0.84249(15) 0.17887(14) 0.0289(5) Uani 1 1 d .
N9 N 0.79795(15) 0.85637(13) 0.64157(13) 0.0254(5) Uani 1 1 d .
C18 C 1.10363(18) 0.62588(15) 0.06267(15) 0.0229(6) Uani 1 1 d .
O8 O 1.06592(14) 1.07552(12) 0.12224(12) 0.0375(5) Uani 1 1 d .
N5 N 0.77631(17) 0.68448(16) 0.36571(15) 0.0282(5) Uani 1 1 d .
N3 N 0.81312(15) 0.64905(13) -0.08440(13) 0.0251(5) Uani 1 1 d .
C1 C 1.22383(18) 0.62400(15) 0.19168(15) 0.0223(6) Uani 1 1 d .
C42 C 0.56583(18) 0.86885(15) 0.46910(15) 0.0216(5) Uani 1 1 d .
N6 N 0.40442(15) 0.89578(13) 0.48752(13) 0.0253(5) Uani 1 1 d .
C25 C 0.99890(19) 0.62311(16) -0.21665(16) 0.0236(6) Uani 1 1 d .
C39 C 0.27546(19) 0.87446(16) 0.22426(16) 0.0260(6) Uani 1 1 d .
C15 C 0.90109(19) 0.64032(15) -0.03405(16) 0.0233(6) Uani 1 1 d .
C10 C 0.84017(18) 0.67076(16) 0.31707(15) 0.0228(6) Uani 1 1 d .
C13 C 1.02465(18) 0.63583(15) 0.10175(15) 0.0216(5) Uani 1 1 d .
O4 O 1.13120(14) 0.58982(13) -0.40542(11) 0.0402(5) Uani 1 1 d .
C43 C 0.66431(18) 0.86000(15) 0.50778(16) 0.0230(6) Uani 1 1 d .
H43 H 0.7056 0.8505 0.4746 0.028 Uiso 1 1 calc R
O3 O 0.43431(15) 0.60115(13) -0.03305(14) 0.0496(5) Uani 1 1 d .
C46 C 0.50007(18) 0.88585(15) 0.52017(16) 0.0222(6) Uani 1 1 d .
C16 C 0.98182(19) 0.63163(16) -0.07317(16) 0.0244(6) Uani 1 1 d .
C41 C 0.42137(18) 0.87228(15) 0.34513(16) 0.0235(6) Uani 1 1 d .
C44 C 0.70589(19) 0.86489(15) 0.59751(16) 0.0242(6) Uani 1 1 d .
C5 C 1.18617(18) 0.64475(16) 0.32428(15) 0.0239(6) Uani 1 1 d .
H5 H 1.1399 0.6526 0.3529 0.029 Uiso 1 1 calc R
C52 C 1.00321(19) 0.91652(16) 0.55609(16) 0.0289(6) Uani 1 1 d .
H52 H 1.0286 0.9610 0.5379 0.035 Uiso 1 1 calc R
C59 C 0.58948(18) 0.85921(16) 0.33175(15) 0.0242(6) Uani 1 1 d .
C51 C 1.05239(19) 0.84929(16) 0.55916(15) 0.0257(6) Uani 1 1 d .
C7 C 0.97895(18) 0.65162(16) 0.23063(15) 0.0221(6) Uani 1 1 d .
C55 C 0.6567(2) 0.93282(16) 0.95013(16) 0.0269(6) Uani 1 1 d .
H55 H 0.7021 0.9609 1.0116 0.032 Uiso 1 1 calc R
C33 C 0.60528(18) 0.55938(16) 0.44316(16) 0.0251(6) Uani 1 1 d .
H34 H 0.6021 0.5642 0.4977 0.030 Uiso 1 1 calc R
C40B C 0.37588(19) 0.86508(15) 0.25650(16) 0.0247(6) Uani 1 1 d .
H40 H 0.4130 0.8541 0.2198 0.030 Uiso 1 1 calc R
C192 C 0.91671(19) 0.87677(17) 0.13553(16) 0.0279(6) Uani 1 1 d .
H13 H 0.9162 0.8161 0.1229 0.034 Uiso 1 1 calc R
C56 C 0.5468(2) 0.89406(16) 0.92179(16) 0.0263(6) Uani 1 1 d .
C48 C 0.87877(18) 0.85352(16) 0.60879(15) 0.0246(6) Uani 1 1 d .
C54 C 0.69870(19) 0.92964(16) 0.88675(16) 0.0267(6) Uani 1 1 d .
H54 H 0.7724 0.9566 0.9065 0.032 Uiso 1 1 calc R
C31 C 0.69409(18) 0.61664(16) 0.36287(16) 0.0237(6) Uani 1 1 d .
C30 C 1.1084(2) 0.66394(16) -0.18726(16) 0.0271(6) Uani 1 1 d .
H15 H 1.1511 0.6987 -0.1256 0.033 Uiso 1 1 calc R
C4 C 1.28748(19) 0.64093(16) 0.36958(16) 0.0240(6) Uani 1 1 d .
C36A C 0.36432(18) 0.88817(16) 0.40023(16) 0.0240(6) Uani 1 1 d .
C2 C 1.32354(18) 0.61787(16) 0.23894(16) 0.0250(6) Uani 1 1 d .
H2 H 1.3692 0.6075 0.2101 0.030 Uiso 1 1 calc R
C17 C 1.07637(19) 0.62342(16) -0.02547(15) 0.0244(6) Uani 1 1 d .
H11 H 1.1252 0.6159 -0.0515 0.029 Uiso 1 1 calc R
C53 C 0.63322(19) 0.88705(16) 0.79439(16) 0.0245(6) Uani 1 1 d .
C60 C 0.57948(19) 0.77533(17) 0.26794(16) 0.0280(6) Uani 1 1 d .
H60 H 0.5317 0.7209 0.2586 0.034 Uiso 1 1 calc R
C64 C 0.66377(18) 0.93911(16) 0.34787(16) 0.0266(6) Uani 1 1 d .
H64 H 0.6719 0.9955 0.3916 0.032 Uiso 1 1 calc R
C29 C 1.1558(2) 0.65393(16) -0.24794(16) 0.0283(6) Uani 1 1 d .
H16 H 1.2298 0.6807 -0.2269 0.034 Uiso 1 1 calc R
C47 C 0.54108(19) 0.89190(16) 0.60976(16) 0.0253(6) Uani 1 1 d .
H47 H 0.5008 0.9045 0.6435 0.030 Uiso 1 1 calc R
C11 C 0.90983(18) 0.74798(16) 0.32193(16) 0.0259(6) Uani 1 1 d .
H27 H 0.9094 0.8068 0.3539 0.031 Uiso 1 1 calc R
C57 C 0.4812(2) 0.85014(17) 0.83008(16) 0.0292(6) Uani 1 1 d .
H57 H 0.4075 0.8230 0.8106 0.035 Uiso 1 1 calc R
C12 C 0.97900(18) 0.73897(16) 0.28042(15) 0.0253(6) Uani 1 1 d .
H25 H 1.0261 0.7915 0.2856 0.030 Uiso 1 1 calc R
C35 C 0.53227(19) 0.48358(16) 0.28164(16) 0.0244(6) Uani 1 1 d .
H32 H 0.4804 0.4367 0.2270 0.029 Uiso 1 1 calc R
C23 C 0.57750(19) 0.69965(17) -0.04682(16) 0.0281(6) Uani 1 1 d .
H22 H 0.5454 0.7457 -0.0434 0.034 Uiso 1 1 calc R
C38A C 0.21863(19) 0.89140(16) 0.27827(17) 0.0284(6) Uani 1 1 d .
H38 H 0.1513 0.8985 0.2557 0.034 Uiso 1 1 calc R
C14 C 0.92711(18) 0.63995(15) 0.05304(15) 0.0230(6) Uani 1 1 d .
H8 H 0.8764 0.6426 0.0774 0.028 Uiso 1 1 calc R
C32 C 0.68773(19) 0.62160(16) 0.44330(16) 0.0264(6) Uani 1 1 d .
H35 H 0.7401 0.6677 0.4982 0.032 Uiso 1 1 calc R
C37A C 0.26253(19) 0.89754(16) 0.36451(17) 0.0276(6) Uani 1 1 d .
H37 H 0.2242 0.9081 0.4002 0.033 Uiso 1 1 calc R
C49 C 0.93164(18) 0.78845(16) 0.61391(15) 0.0257(6) Uani 1 1 d .
H49 H 0.9095 0.7460 0.6354 0.031 Uiso 1 1 calc R
C50 C 1.01574(19) 0.78497(16) 0.58817(16) 0.0269(6) Uani 1 1 d .
H50 H 1.0476 0.7394 0.5904 0.032 Uiso 1 1 calc R
C28 C 1.0929(2) 0.60421(17) -0.33966(16) 0.0273(6) Uani 1 1 d .
C26 C 0.9359(2) 0.57517(16) -0.30922(16) 0.0277(6) Uani 1 1 d .
H19 H 0.8617 0.5489 -0.3304 0.033 Uiso 1 1 calc R
C63 C 0.72665(19) 0.93583(17) 0.29893(16) 0.0271(6) Uani 1 1 d .
H63 H 0.7775 0.9900 0.3111 0.033 Uiso 1 1 calc R
C22 C 0.5311(2) 0.62087(18) -0.04036(17) 0.0329(6) Uani 1 1 d .
C3 C 1.35627(19) 0.62661(16) 0.32622(16) 0.0257(6) Uani 1 1 d .
H3 H 1.4236 0.6231 0.3564 0.031 Uiso 1 1 calc R
C9 C 0.83953(19) 0.58333(17) 0.26586(16) 0.0284(6) Uani 1 1 d .
H29 H 0.7923 0.5305 0.2600 0.034 Uiso 1 1 calc R
C34 C 0.52685(18) 0.48949(16) 0.36196(16) 0.0231(6) Uani 1 1 d .
C19 C 0.72380(18) 0.64288(16) -0.06167(15) 0.0237(6) Uani 1 1 d .
C65 C 0.84578(19) 0.90801(17) 0.17025(15) 0.0263(6) Uani 1 1 d .
C21 C 0.5808(2) 0.55311(18) -0.04396(18) 0.0349(7) Uani 1 1 d .
H24 H 0.5488 0.4993 -0.0406 0.042 Uiso 1 1 calc R
C36 C 0.61459(19) 0.54712(17) 0.28176(16) 0.0263(6) Uani 1 1 d .
H31 H 0.6166 0.5432 0.2271 0.032 Uiso 1 1 calc R
C61 C 0.64021(19) 0.77223(17) 0.21803(16) 0.0287(6) Uani 1 1 d .
H61 H 0.6314 0.7156 0.1744 0.034 Uiso 1 1 calc R
C27 C 0.9824(2) 0.56618(17) -0.36990(17) 0.0314(6) Uani 1 1 d .
H18 H 0.9392 0.5343 -0.4318 0.038 Uiso 1 1 calc R
C62 C 0.71428(18) 0.85213(16) 0.23171(16) 0.0244(6) Uani 1 1 d .
C24 C 0.67316(19) 0.71004(16) -0.05861(15) 0.0259(6) Uani 1 1 d .
H21 H 0.7035 0.7627 -0.0645 0.031 Uiso 1 1 calc R
C67 C 0.9873(2) 0.93329(18) 0.11943(17) 0.0314(6) Uani 1 1 d .
H67 H 1.0332 0.9105 0.0956 0.038 Uiso 1 1 calc R
C58 C 0.5230(2) 0.84597(17) 0.76729(17) 0.0292(6) Uani 1 1 d .
H58 H 0.4774 0.8154 0.7058 0.035 Uiso 1 1 calc R
C66 C 0.84809(19) 0.99908(16) 0.18824(15) 0.0265(6) Uani 1 1 d .
H66 H 0.8012 1.0216 0.2108 0.032 Uiso 1 1 calc R
C68 C 0.92052(19) 1.05688(17) 0.17255(16) 0.0271(6) Uani 1 1 d .
H68 H 0.9218 1.1177 0.1850 0.032 Uiso 1 1 calc R
C69 C 0.99023(19) 1.02397(17) 0.13862(16) 0.0285(6) Uani 1 1 d .
C38 C 0.3643(2) 0.36053(18) 0.28894(17) 0.0386(7) Uani 1 1 d .
H72A H 0.3249 0.3872 0.2521 0.058 Uiso 1 1 calc R
H72B H 0.3163 0.3241 0.3038 0.058 Uiso 1 1 calc R
H72C H 0.3954 0.3217 0.2562 0.058 Uiso 1 1 calc R
C20 C 0.6769(2) 0.56518(17) -0.05239(16) 0.0303(6) Uani 1 1 d .
H70 H 0.7110 0.5207 -0.0519 0.036 Uiso 1 1 calc R
C73 C 0.2744(2) 0.84735(18) 0.07920(17) 0.0341(6) Uani 1 1 d .
H73A H 0.3434 0.8941 0.1051 0.051 Uiso 1 1 calc R
H73B H 0.2305 0.8458 0.0220 0.051 Uiso 1 1 calc R
H73C H 0.2843 0.7881 0.0701 0.051 Uiso 1 1 calc R
C74 C 0.5642(2) 0.93433(18) 1.07372(16) 0.0344(7) Uani 1 1 d .
H74A H 0.6139 0.9010 1.0859 0.052 Uiso 1 1 calc R
H74B H 0.5208 0.9314 1.1069 0.052 Uiso 1 1 calc R
H74C H 0.6036 0.9978 1.0921 0.052 Uiso 1 1 calc R
C37 C 1.41428(19) 0.64394(18) 0.50424(16) 0.0310(6) Uani 1 1 d .
H71A H 1.4169 0.5835 0.4735 0.046 Uiso 1 1 calc R
H71B H 1.4236 0.6537 0.5648 0.046 Uiso 1 1 calc R
H71C H 1.4709 0.6900 0.5064 0.046 Uiso 1 1 calc R
C75 C 1.1970(2) 0.79391(18) 0.54515(19) 0.0397(7) Uani 1 1 d .
H75A H 1.2274 0.8050 0.6080 0.060 Uiso 1 1 calc R
H75B H 1.2541 0.8050 0.5261 0.060 Uiso 1 1 calc R
H75C H 1.1506 0.7309 0.5094 0.060 Uiso 1 1 calc R
C76 C 0.91712(19) 0.91834(17) 0.57961(16) 0.0279(6) Uani 1 1 d .
H76 H 0.8844 0.9632 0.5760 0.033 Uiso 1 1 calc R
C8 C 0.90909(19) 0.57501(17) 0.22369(16) 0.0276(6) Uani 1 1 d .
H77 H 0.9084 0.5164 0.1900 0.033 Uiso 1 1 calc R
C39A C 0.3889(2) 0.6734(2) -0.0147(2) 0.0523(8) Uani 1 1 d .
H79A H 0.4411 0.7266 0.0383 0.078 Uiso 1 1 calc R
H79B H 0.3264 0.6530 -0.0046 0.078 Uiso 1 1 calc R
H79C H 0.3684 0.6894 -0.0655 0.078 Uiso 1 1 calc R
C80 C 1.0648(2) 1.16650(18) 0.13335(19) 0.0410(7) Uani 1 1 d .
H80A H 0.9947 1.1635 0.0953 0.061 Uiso 1 1 calc R
H80B H 1.1178 1.1940 0.1168 0.061 Uiso 1 1 calc R
H80C H 1.0811 1.2033 0.1955 0.061 Uiso 1 1 calc R
C40A C 1.2444(2) 0.6108(2) -0.37787(19) 0.0423(7) Uani 1 1 d .
H78A H 1.2791 0.6763 -0.3431 0.063 Uiso 1 1 calc R
H78B H 1.2596 0.5914 -0.4305 0.063 Uiso 1 1 calc R
H78C H 1.2709 0.5788 -0.3415 0.063 Uiso 1 1 calc R
H102 H 0.755(2) 0.8812(19) 0.7467(19) 0.060(9) Uiso 1 1 d .
H103 H 0.878(2) 0.6262(17) -0.1768(17) 0.039(8) Uiso 1 1 d .
H104 H 0.764(2) 0.7835(19) 0.1455(18) 0.044(8) Uiso 1 1 d .
H105 H 0.803(2) 0.736(2) 0.4126(19) 0.050(9) Uiso 1 1 d .

loop_
_atom_site_aniso_label
_atom_site_aniso_U_11
_atom_site_aniso_U_22
_atom_site_aniso_U_33
_atom_site_aniso_U_23
_atom_site_aniso_U_13
_atom_site_aniso_U_12
N7 0.0211(11) 0.0284(12) 0.0217(11) 0.0113(10) 0.0109(9) 0.0094(9)
O6 0.0301(10) 0.0431(11) 0.0257(10) 0.0170(9) 0.0158(9) 0.0137(9)
N2 0.0189(11) 0.0299(12) 0.0220(11) 0.0127(9) 0.0117(9) 0.0100(9)
N1 0.0250(12) 0.0277(12) 0.0217(12) 0.0103(10) 0.0107(10) 0.0102(10)
O7 0.0274(10) 0.0381(11) 0.0369(11) 0.0176(9) 0.0166(9) 0.0139(9)
O76 0.0284(10) 0.0413(11) 0.0223(10) 0.0136(8) 0.0099(8) 0.0142(9)
O1 0.0309(10) 0.0486(11) 0.0260(10) 0.0203(9) 0.0143(9) 0.0222(9)
N4 0.0256(13) 0.0427(14) 0.0223(12) 0.0159(11) 0.0125(11) 0.0152(11)
C6 0.0194(13) 0.0226(13) 0.0258(14) 0.0108(11) 0.0102(12) 0.0069(11)
C45 0.0226(14) 0.0223(13) 0.0236(14) 0.0088(11) 0.0101(12) 0.0051(11)
N8 0.0267(13) 0.0368(13) 0.0230(12) 0.0143(10) 0.0131(10) 0.0128(11)
O5 0.0222(9) 0.0332(10) 0.0262(10) 0.0141(8) 0.0088(8) 0.0041(8)
N10 0.0331(13) 0.0266(13) 0.0335(13) 0.0123(11) 0.0216(11) 0.0095(11)
N9 0.0225(12) 0.0289(12) 0.0242(12) 0.0101(10) 0.0098(10) 0.0088(10)
C18 0.0234(14) 0.0214(13) 0.0238(14) 0.0085(11) 0.0105(12) 0.0077(11)
O8 0.0353(11) 0.0404(11) 0.0492(12) 0.0234(10) 0.0270(10) 0.0125(9)
N5 0.0284(13) 0.0285(13) 0.0291(13) 0.0077(12) 0.0195(11) 0.0063(11)
N3 0.0227(12) 0.0333(12) 0.0233(12) 0.0134(10) 0.0110(10) 0.0124(10)
C1 0.0235(14) 0.0246(14) 0.0229(14) 0.0109(11) 0.0125(12) 0.0094(11)
C42 0.0228(14) 0.0188(13) 0.0224(14) 0.0073(11) 0.0106(12) 0.0049(11)
N6 0.0230(12) 0.0256(12) 0.0287(12) 0.0124(10) 0.0113(10) 0.0081(10)
C25 0.0285(15) 0.0268(14) 0.0245(15) 0.0146(12) 0.0155(13) 0.0131(12)
C39 0.0265(15) 0.0229(14) 0.0258(14) 0.0101(12) 0.0079(12) 0.0080(12)
C15 0.0242(14) 0.0233(13) 0.0234(14) 0.0088(11) 0.0116(12) 0.0088(11)
C10 0.0208(13) 0.0295(14) 0.0222(14) 0.0117(12) 0.0117(12) 0.0102(12)
C13 0.0266(14) 0.0201(13) 0.0201(14) 0.0080(11) 0.0118(12) 0.0087(11)
O4 0.0335(11) 0.0590(13) 0.0289(11) 0.0143(9) 0.0197(9) 0.0114(10)
C43 0.0223(14) 0.0237(14) 0.0250(14) 0.0084(11) 0.0135(12) 0.0081(11)
O3 0.0427(12) 0.0547(13) 0.0884(16) 0.0450(12) 0.0474(12) 0.0312(11)
C46 0.0226(14) 0.0209(13) 0.0263(14) 0.0106(11) 0.0133(12) 0.0068(11)
C16 0.0286(15) 0.0260(14) 0.0222(14) 0.0111(12) 0.0132(12) 0.0099(12)
C41 0.0205(14) 0.0205(13) 0.0264(14) 0.0076(11) 0.0095(12) 0.0045(11)
C44 0.0253(14) 0.0206(13) 0.0244(14) 0.0079(11) 0.0095(12) 0.0069(11)
C5 0.0229(14) 0.0299(14) 0.0236(14) 0.0113(12) 0.0136(12) 0.0115(12)
C52 0.0274(15) 0.0303(15) 0.0288(15) 0.0151(12) 0.0096(12) 0.0077(12)
C59 0.0211(14) 0.0307(15) 0.0235(14) 0.0121(12) 0.0108(12) 0.0100(12)
C51 0.0207(14) 0.0325(15) 0.0215(14) 0.0087(12) 0.0098(12) 0.0065(12)
C7 0.0191(13) 0.0309(15) 0.0213(14) 0.0136(12) 0.0099(11) 0.0110(12)
C55 0.0312(16) 0.0329(15) 0.0207(14) 0.0139(12) 0.0116(12) 0.0131(12)
C33 0.0241(14) 0.0342(15) 0.0232(15) 0.0144(13) 0.0130(12) 0.0126(13)
C40B 0.0247(14) 0.0261(14) 0.0254(14) 0.0103(12) 0.0135(12) 0.0081(12)
C192 0.0267(15) 0.0291(14) 0.0292(15) 0.0117(12) 0.0129(13) 0.0105(12)
C56 0.0314(16) 0.0293(14) 0.0279(15) 0.0158(12) 0.0171(13) 0.0150(12)
C48 0.0196(13) 0.0332(15) 0.0152(13) 0.0065(12) 0.0046(11) 0.0076(12)
C54 0.0215(14) 0.0321(15) 0.0282(15) 0.0158(13) 0.0096(12) 0.0081(12)
C31 0.0202(14) 0.0285(14) 0.0282(15) 0.0124(12) 0.0137(12) 0.0121(12)
C30 0.0321(16) 0.0288(14) 0.0197(14) 0.0099(12) 0.0105(12) 0.0091(12)
C4 0.0285(15) 0.0250(14) 0.0224(14) 0.0108(11) 0.0133(12) 0.0107(12)
C36A 0.0230(14) 0.0225(13) 0.0247(14) 0.0086(11) 0.0100(12) 0.0054(11)
C2 0.0230(14) 0.0297(14) 0.0268(15) 0.0116(12) 0.0148(12) 0.0105(12)
C17 0.0269(14) 0.0295(14) 0.0222(14) 0.0097(12) 0.0160(12) 0.0120(12)
C53 0.0289(15) 0.0249(14) 0.0259(15) 0.0135(12) 0.0146(13) 0.0113(12)
C60 0.0285(15) 0.0272(15) 0.0328(15) 0.0148(13) 0.0161(13) 0.0083(12)
C64 0.0260(14) 0.0256(14) 0.0227(14) 0.0058(12) 0.0099(12) 0.0051(12)
C29 0.0256(14) 0.0340(15) 0.0283(16) 0.0148(13) 0.0139(13) 0.0077(12)
C47 0.0277(15) 0.0269(14) 0.0270(15) 0.0114(12) 0.0176(12) 0.0096(12)
C11 0.0256(14) 0.0245(14) 0.0251(14) 0.0063(12) 0.0108(12) 0.0096(12)
C57 0.0213(14) 0.0352(15) 0.0294(16) 0.0150(13) 0.0099(13) 0.0040(12)
C12 0.0206(14) 0.0304(15) 0.0242(14) 0.0107(12) 0.0107(12) 0.0056(12)
C35 0.0216(14) 0.0288(14) 0.0209(14) 0.0088(12) 0.0080(12) 0.0085(12)
C23 0.0287(15) 0.0307(15) 0.0280(15) 0.0121(12) 0.0128(12) 0.0150(12)
C38A 0.0198(14) 0.0308(15) 0.0329(16) 0.0141(13) 0.0085(13) 0.0077(12)
C14 0.0207(14) 0.0292(14) 0.0246(14) 0.0115(12) 0.0140(12) 0.0106(11)
C32 0.0230(14) 0.0296(14) 0.0225(14) 0.0074(12) 0.0095(12) 0.0063(12)
C37A 0.0225(14) 0.0308(15) 0.0340(16) 0.0147(13) 0.0155(13) 0.0095(12)
C49 0.0239(14) 0.0290(14) 0.0223(14) 0.0105(12) 0.0084(12) 0.0071(12)
C50 0.0264(14) 0.0271(14) 0.0263(14) 0.0098(12) 0.0096(12) 0.0114(12)
C28 0.0324(16) 0.0332(15) 0.0211(15) 0.0126(12) 0.0152(13) 0.0114(13)
C26 0.0250(14) 0.0337(15) 0.0258(15) 0.0129(13) 0.0115(13) 0.0099(12)
C63 0.0251(14) 0.0275(14) 0.0248(14) 0.0080(12) 0.0122(12) 0.0019(12)
C22 0.0299(16) 0.0447(17) 0.0390(17) 0.0226(14) 0.0225(14) 0.0202(14)
C3 0.0203(14) 0.0276(14) 0.0282(15) 0.0114(12) 0.0087(12) 0.0089(12)
C9 0.0278(15) 0.0279(15) 0.0341(15) 0.0141(12) 0.0178(13) 0.0079(12)
C34 0.0201(14) 0.0276(14) 0.0266(15) 0.0134(12) 0.0120(12) 0.0105(12)
C19 0.0224(14) 0.0303(14) 0.0170(13) 0.0084(11) 0.0084(11) 0.0082(12)
C65 0.0265(14) 0.0336(15) 0.0205(14) 0.0113(12) 0.0107(12) 0.0118(12)
C21 0.0359(16) 0.0390(16) 0.0483(18) 0.0270(14) 0.0269(15) 0.0190(14)
C36 0.0265(14) 0.0368(15) 0.0204(14) 0.0135(13) 0.0126(12) 0.0124(13)
C61 0.0318(15) 0.0291(15) 0.0267(15) 0.0100(12) 0.0154(13) 0.0104(13)
C27 0.0333(16) 0.0380(16) 0.0179(14) 0.0095(12) 0.0084(13) 0.0089(13)
C62 0.0224(14) 0.0326(15) 0.0242(14) 0.0153(12) 0.0116(12) 0.0119(12)
C24 0.0275(15) 0.0266(14) 0.0228(14) 0.0095(12) 0.0106(12) 0.0078(12)
C67 0.0294(15) 0.0432(17) 0.0342(16) 0.0187(14) 0.0217(13) 0.0191(13)
C58 0.0295(16) 0.0341(15) 0.0227(14) 0.0124(12) 0.0099(13) 0.0080(13)
C66 0.0251(14) 0.0329(15) 0.0223(14) 0.0104(12) 0.0110(12) 0.0115(12)
C68 0.0274(14) 0.0281(14) 0.0240(14) 0.0101(12) 0.0096(12) 0.0088(12)
C69 0.0231(14) 0.0381(16) 0.0279(15) 0.0168(13) 0.0128(12) 0.0078(13)
C38 0.0314(16) 0.0418(17) 0.0301(16) 0.0122(14) 0.0081(14) -0.0020(14)
C20 0.0302(15) 0.0385(16) 0.0315(15) 0.0193(13) 0.0151(13) 0.0185(13)
C73 0.0366(16) 0.0403(16) 0.0279(15) 0.0138(13) 0.0145(13) 0.0166(14)
C74 0.0361(16) 0.0506(17) 0.0242(15) 0.0180(14) 0.0163(13) 0.0194(14)
C37 0.0279(15) 0.0405(16) 0.0264(15) 0.0156(13) 0.0088(12) 0.0169(13)
C75 0.0375(17) 0.0418(17) 0.0531(19) 0.0204(15) 0.0281(15) 0.0237(14)
C76 0.0268(15) 0.0329(15) 0.0294(15) 0.0158(13) 0.0122(12) 0.0153(12)
C8 0.0317(15) 0.0267(14) 0.0297(15) 0.0117(12) 0.0168(13) 0.0139(12)
C39A 0.0426(18) 0.059(2) 0.087(2) 0.0427(19) 0.0434(19) 0.0327(17)
C80 0.0422(17) 0.0359(17) 0.0531(19) 0.0235(15) 0.0253(16) 0.0112(14)
C40A 0.0394(18) 0.058(2) 0.0425(18) 0.0227(16) 0.0285(15) 0.0203(16)

loop_
_atom_type_symbol
_atom_type_description
_atom_type_scat_dispersion_real
_atom_type_scat_dispersion_imag
_atom_type_scat_source
C C 0.0033 0.0016 'International Tables Vol C Tables 4.2.6.8 and 6.1.1.4'
H H 0.0000 0.0000 'International Tables Vol C Tables 4.2.6.8 and 6.1.1.4'
N N 0.0061 0.0033 'International Tables Vol C Tables 4.2.6.8 and 6.1.1.4'
O O 0.0106 0.0060 'International Tables Vol C Tables 4.2.6.8 and 6.1.1.4'
Cl Cl 0.1484 0.1585 'International Tables Vol C Tables 4.2.6.8 and 6.1.1.4'

loop_
_geom_angle_atom_site_label_1
_geom_angle_atom_site_label_2
_geom_angle_atom_site_label_3
_geom_angle
C42 N7 C41 121.10(19)
C42 N7 C59 119.56(18)
C41 N7 C59 119.18(18)
C56 O6 C74 116.39(19)
C13 N2 C6 120.74(19)
C13 N2 C7 119.62(18)
C6 N2 C7 119.64(18)
C18 N1 C1 118.0(2)
C51 O7 C75 117.14(18)
C39 O76 C73 117.42(18)
C4 O1 C37 116.74(18)
C16 N4 C25 130.3(2)
C5 C6 N2 121.4(2)
C5 C6 C1 120.7(2)
N2 C6 C1 117.9(2)
C47 C45 N8 125.6(2)
C47 C45 C44 119.7(2)
N8 C45 C44 114.7(2)
C45 N8 C53 128.4(2)
C34 O5 C38 117.63(18)
C62 N10 C65 132.2(2)
C44 N9 C48 122.48(19)
N1 C18 C17 118.9(2)
N1 C18 C13 123.1(2)
C17 C18 C13 118.0(2)
C69 O8 C80 117.04(19)
C10 N5 C31 127.4(2)
C15 N3 C19 120.20(19)
N1 C1 C2 119.3(2)
N1 C1 C6 122.9(2)
C2 C1 C6 117.8(2)
C43 C42 N7 123.3(2)
C43 C42 C46 120.3(2)
N7 C42 C46 116.40(19)
C46 N6 C36A 117.9(2)
C30 C25 C26 118.4(2)
C30 C25 N4 123.6(2)
C26 C25 N4 117.9(2)
O76 C39 C40B 124.1(2)
O76 C39 C38A 114.5(2)
C40B C39 C38A 121.4(2)
N3 C15 C14 126.9(2)
N3 C15 C16 115.1(2)
C14 C15 C16 118.0(2)
C11 C10 C9 118.2(2)
C11 C10 N5 118.7(2)
C9 C10 N5 123.1(2)
C14 C13 N2 122.4(2)
C14 C13 C18 120.3(2)
N2 C13 C18 117.25(19)
C28 O4 C40A 118.0(2)
C42 C43 C44 122.1(2)
C22 O3 C39A 117.7(2)
N6 C46 C47 118.1(2)
N6 C46 C42 123.7(2)
C47 C46 C42 118.1(2)
C17 C16 N4 127.6(2)
C17 C16 C15 119.5(2)
N4 C16 C15 112.9(2)
C40B C41 N7 122.0(2)
C40B C41 C36A 120.2(2)
N7 C41 C36A 117.8(2)
N9 C44 C43 127.9(2)
N9 C44 C45 114.7(2)
C43 C44 C45 117.4(2)
C6 C5 C4 119.5(2)
C76 C52 C51 121.0(2)
C64 C59 C60 119.5(2)
C64 C59 N7 119.3(2)
C60 C59 N7 121.2(2)
O7 C51 C50 125.7(2)
O7 C51 C52 115.3(2)
C50 C51 C52 119.0(2)
C8 C7 C12 119.1(2)
C8 C7 N2 120.1(2)
C12 C7 N2 120.8(2)
C54 C55 C56 119.9(2)
C32 C33 C34 120.3(2)
C39 C40B C41 119.1(2)
C67 C192 C65 121.7(2)
O6 C56 C57 116.0(2)
O6 C56 C55 124.9(2)
C57 C56 C55 119.1(2)
C76 C48 C49 117.2(2)
C76 C48 N9 123.6(2)
C49 C48 N9 118.9(2)
C55 C54 C53 121.5(2)
C32 C31 C36 118.2(2)
C32 C31 N5 119.3(2)
C36 C31 N5 122.4(2)
C25 C30 C29 121.2(2)
O1 C4 C5 115.2(2)
O1 C4 C3 124.2(2)
C5 C4 C3 120.6(2)
N6 C36A C37A 118.4(2)
N6 C36A C41 123.0(2)
C37A C36A C41 118.6(2)
C3 C2 C1 122.1(2)
C16 C17 C18 122.5(2)
C54 C53 C58 117.6(2)
C54 C53 N8 118.7(2)
C58 C53 N8 123.7(2)
C61 C60 C59 120.2(2)
C59 C64 C63 120.3(2)
C28 C29 C30 119.9(2)
C45 C47 C46 122.3(2)
C12 C11 C10 121.2(2)
C58 C57 C56 121.0(2)
C11 C12 C7 120.2(2)
C34 C35 C36 120.5(2)
C22 C23 C24 119.5(2)
C37A C38A C39 119.5(2)
C13 C14 C15 121.7(2)
C33 C32 C31 121.2(2)
C38A C37A C36A 121.2(2)
C50 C49 C48 122.2(2)
C51 C50 C49 119.8(2)
O4 C28 C29 124.8(2)
O4 C28 C27 116.0(2)
C29 C28 C27 119.2(2)
C27 C26 C25 120.5(2)
C64 C63 C62 120.7(2)
C23 C22 O3 124.6(2)
C23 C22 C21 119.8(2)
O3 C22 C21 115.6(2)
C2 C3 C4 119.2(2)
C8 C9 C10 120.1(2)
O5 C34 C35 125.6(2)
O5 C34 C33 115.2(2)
C35 C34 C33 119.2(2)
C20 C19 C24 118.3(2)
C20 C19 N3 121.1(2)
C24 C19 N3 120.2(2)
C66 C65 C192 117.9(2)
C66 C65 N10 125.0(2)
C192 C65 N10 117.0(2)
C20 C21 C22 120.4(2)
C35 C36 C31 120.6(2)
C60 C61 C62 121.4(2)
C26 C27 C28 120.7(2)
N10 C62 C61 117.5(2)
N10 C62 C63 124.7(2)
C61 C62 C63 117.7(2)
C19 C24 C23 121.0(2)
C192 C67 C69 120.1(2)
C57 C58 C53 120.9(2)
C65 C66 C68 120.4(2)
C69 C68 C66 120.3(2)
O8 C69 C67 115.5(2)
O8 C69 C68 124.9(2)
C67 C69 C68 119.6(2)
C21 C20 C19 120.9(2)
C52 C76 C48 120.7(2)
C7 C8 C9 121.2(2)

loop_
_geom_bond_atom_site_label_1
_geom_bond_atom_site_label_2
_geom_bond_distance
N7 C42 1.383(3)
N7 C41 1.400(3)
N7 C59 1.448(3)
O6 C56 1.380(3)
O6 C74 1.431(3)
N2 C13 1.375(3)
N2 C6 1.398(3)
N2 C7 1.452(3)
N1 C18 1.315(3)
N1 C1 1.377(3)
O7 C51 1.375(3)
O7 C75 1.425(3)
O76 C39 1.368(3)
O76 C73 1.416(3)
O1 C4 1.363(3)
O1 C37 1.433(3)
N4 C16 1.363(3)
N4 C25 1.407(3)
C6 C5 1.385(3)
C6 C1 1.413(3)
C45 C47 1.366(3)
C45 N8 1.366(3)
C45 C44 1.484(3)
N8 C53 1.405(3)
O5 C34 1.377(3)
O5 C38 1.420(3)
N10 C62 1.386(3)
N10 C65 1.412(3)
N9 C44 1.311(3)
N9 C48 1.411(3)
C18 C17 1.420(3)
C18 C13 1.467(3)
O8 C69 1.380(3)
O8 C80 1.422(3)
N5 C10 1.402(3)
N5 C31 1.407(3)
N3 C15 1.306(3)
N3 C19 1.412(3)
C1 C2 1.395(3)
C42 C43 1.366(3)
C42 C46 1.461(3)
N6 C46 1.322(3)
N6 C36A 1.371(3)
C25 C30 1.383(3)
C25 C26 1.388(3)
C39 C40B 1.377(3)
C39 C38A 1.396(3)
C15 C14 1.421(3)
C15 C16 1.488(3)
C10 C11 1.392(3)
C10 C9 1.394(3)
C13 C14 1.364(3)
O4 C28 1.370(3)
O4 C40A 1.420(3)
C43 C44 1.426(3)
O3 C22 1.379(3)
O3 C39A 1.418(3)
C46 C47 1.417(3)
C16 C17 1.356(3)
C41 C40B 1.399(3)
C41 C36A 1.412(3)
C5 C4 1.389(3)
C52 C76 1.382(3)
C52 C51 1.389(3)
C59 C64 1.378(3)
C59 C60 1.384(3)
C51 C50 1.378(3)
C7 C8 1.370(3)
C7 C12 1.389(3)
C55 C54 1.385(3)
C55 C56 1.385(3)
C33 C32 1.378(3)
C33 C34 1.389(3)
C192 C67 1.374(3)
C192 C65 1.395(3)
C56 C57 1.381(3)
C48 C76 1.395(3)
C48 C49 1.395(3)
C54 C53 1.388(3)
C31 C32 1.390(3)
C31 C36 1.391(3)
C30 C29 1.386(3)
C4 C3 1.397(3)
C36A C37A 1.401(3)
C2 C3 1.366(3)
C53 C58 1.399(3)
C60 C61 1.381(3)
C64 C63 1.392(3)
C29 C28 1.379(3)
C11 C12 1.371(3)
C57 C58 1.371(3)
C35 C34 1.379(3)
C35 C36 1.389(3)
C23 C22 1.374(3)
C23 C24 1.395(3)
C38A C37A 1.366(3)
C49 C50 1.380(3)
C28 C27 1.387(3)
C26 C27 1.378(3)
C63 C62 1.397(3)
C22 C21 1.390(3)
C9 C8 1.384(3)
C19 C20 1.388(3)
C19 C24 1.391(3)
C65 C66 1.392(3)
C21 C20 1.373(3)
C61 C62 1.392(3)
C67 C69 1.382(3)
C66 C68 1.398(3)
C68 C69 1.382(3)
